data_7020387
loop_
_publ_author_name
'Zhang, Rui'
'Zhu, Lin'
'Lu, Zhenzhong'
'Yan, Hong'
'Bregadze, Vladimir I.'

_publ_section_title
;
 Reactivity of 16-electron half-sandwich cobalt compounds containing a
 chelating 1,2-dicarba-closo-dodecaborane-1,2-dithiolate ligand towards
 methyl propiolate and dithio ligands.
;
_journal_issue 39
_journal_name_full 'Dalton transactions (Cambridge, England : 2003)'
_journal_page_first 12054
_journal_page_last 12063
_journal_paper_doi 10.1039/c2dt31425h
_journal_volume 41
_journal_year 2012
_chemical_formula_moiety 'C19 H31 B10 Co O4 S2'
_chemical_formula_sum 'C19 H31 B10 Co O4 S2'
_chemical_formula_weight 554.59
_chemical_name_systematic
;
?
;
_space_group_IT_number 14
_symmetry_cell_setting monoclinic
_symmetry_space_group_name_Hall '-P 2ybc'
_symmetry_space_group_name_H-M 'P 1 21/c 1'
_atom_sites_solution_hydrogens geom
_atom_sites_solution_primary direct
_atom_sites_solution_secondary difmap
_audit_creation_method SHELXL-97
_cell_angle_alpha 90.00
_cell_angle_beta 91.0330(10)
_cell_angle_gamma 90.00
_cell_formula_units_Z 4
_cell_length_a 16.9050(16)
_cell_length_b 10.5449(10)
_cell_length_c 15.0639(14)
_cell_measurement_reflns_used 7917
_cell_measurement_temperature 291(2)
_cell_measurement_theta_max 24.947
_cell_measurement_theta_min 2.772
_cell_volume 2684.9(4)
_computing_cell_refinement SMART
_computing_data_collection 'SMART (Bruker, 2000)'
_computing_data_reduction 'SAINT (Bruker, 2000)'
_computing_molecular_graphics SHELXTL
_computing_publication_material SHELXTL
_computing_structure_refinement SHELXTL
_computing_structure_solution 'SHELXTL (Bruker, 2000)'
_diffrn_ambient_temperature 291(2)
_diffrn_measured_fraction_theta_full 0.989
_diffrn_measured_fraction_theta_max 0.989
_diffrn_measurement_device_type 'Bruker Smart Apex CCD'
_diffrn_measurement_method 'phi and omega scans'
_diffrn_radiation_monochromator graphite
_diffrn_radiation_source 'fine-focus sealed tube'
_diffrn_radiation_type MoK\a
_diffrn_radiation_wavelength 0.71073
_diffrn_reflns_av_R_equivalents 0.0263
_diffrn_reflns_av_sigmaI/netI 0.0259
_diffrn_reflns_limit_h_max 19
_diffrn_reflns_limit_h_min -20
_diffrn_reflns_limit_k_max 12
_diffrn_reflns_limit_k_min -12
_diffrn_reflns_limit_l_max 17
_diffrn_reflns_limit_l_min -16
_diffrn_reflns_number 18266
_diffrn_reflns_theta_full 25.00
_diffrn_reflns_theta_max 25.00
_diffrn_reflns_theta_min 2.28
_exptl_absorpt_coefficient_mu 0.821
_exptl_absorpt_correction_T_max 0.821
_exptl_absorpt_correction_T_min 0.756
_exptl_absorpt_correction_type multi-scan
_exptl_absorpt_process_details 'SADABS; Bruker, 2000'
_exptl_crystal_colour BROWN
_exptl_crystal_density_diffrn 1.372
_exptl_crystal_density_method 'not measured'
_exptl_crystal_description BLOCK
_exptl_crystal_F_000 1144
_exptl_crystal_size_max 0.34
_exptl_crystal_size_mid 0.30
_exptl_crystal_size_min 0.24
_refine_diff_density_max 1.201
_refine_diff_density_min -0.379
_refine_diff_density_rms 0.055
_refine_ls_extinction_method none
_refine_ls_goodness_of_fit_ref 0.999
_refine_ls_hydrogen_treatment constr
_refine_ls_matrix_type full
_refine_ls_number_parameters 331
_refine_ls_number_reflns 4663
_refine_ls_number_restraints 0
_refine_ls_restrained_S_all 0.999
_refine_ls_R_factor_all 0.0441
_refine_ls_R_factor_gt 0.0382
_refine_ls_shift/su_max 0.001
_refine_ls_shift/su_mean 0.000
_refine_ls_structure_factor_coef Fsqd
_refine_ls_weighting_details 'calc w=1/[\s^2^(Fo^2^)+(0.0580P)^2^+1.9918P] where P=(Fo^2^+2Fc^2^)/3'
_refine_ls_weighting_scheme calc
_refine_ls_wR_factor_gt 0.1000
_refine_ls_wR_factor_ref 0.1033
_reflns_number_gt 4064
_reflns_number_total 4663
_reflns_threshold_expression >2sigma(I)
_cod_data_source_file c2dt31425h.txt
_cod_data_source_block 6
_cod_depositor_comments
;
The following automatic conversions were performed:

'_symmetry_cell_setting' value 'MONOCLINIC' changed to 'monoclinic'
according to /home/saulius/struct/CIF-dictionaries/cif_core.dic
dictionary named 'cif_core.dic' version 2.4.2 from
2011-04-26.

'_exptl_absorpt_correction_type' value 'MULTI-SCAN'
changed to 'multi-scan' according to
/home/saulius/struct/CIF-dictionaries/cif_core.dic dictionary named
'cif_core.dic' version 2.4.2 from 2011-04-26.

Automatic conversion script
Id: cif_fix_values 1891 2012-01-12 08:04:46Z andrius 
;
_cod_original_sg_symbol_H-M 'P 21/c'
_cod_database_code 7020387

loop_
_symmetry_equiv_pos_as_xyz
'x, y, z'
'-x, y+1/2, -z+1/2'
'-x, -y, -z'
'x, -y-1/2, z-1/2'

loop_
_atom_site_label
_atom_site_type_symbol
_atom_site_fract_x
_atom_site_fract_y
_atom_site_fract_z
_atom_site_U_iso_or_equiv
_atom_site_adp_type
_atom_site_occupancy
_atom_site_symmetry_multiplicity
_atom_site_calc_flag
_atom_site_refinement_flags
B3 B 0.40697(17) 0.4869(3) 0.1890(2) 0.0430(7) Uani 1 1 d .
H3 H 0.4359 0.5568 0.1462 0.052 Uiso 1 1 calc R
B4 B 0.41454(18) 0.3203(3) 0.1692(2) 0.0454(7) Uani 1 1 d .
H4 H 0.4488 0.2820 0.1139 0.054 Uiso 1 1 calc R
B5 B 0.3240(2) 0.2494(3) 0.2017(2) 0.0437(7) Uani 1 1 d .
H5 H 0.3004 0.1654 0.1669 0.052 Uiso 1 1 calc R
B6 B 0.25974(18) 0.3702(3) 0.2427(2) 0.0374(6) Uani 1 1 d .
H6 H 0.1950 0.3653 0.2348 0.045 Uiso 1 1 calc R
B7 B 0.30681(19) 0.4387(3) 0.3372(2) 0.0444(7) Uani 1 1 d .
H77 H 0.2721 0.4778 0.3919 0.053 Uiso 1 1 calc R
B8 B 0.39690(19) 0.5110(3) 0.3042(2) 0.0479(8) Uani 1 1 d .
H8 H 0.4201 0.5967 0.3371 0.057 Uiso 1 1 calc R
B9 B 0.4604(2) 0.3892(4) 0.2640(2) 0.0542(9) Uani 1 1 d .
H9 H 0.5252 0.3951 0.2710 0.065 Uiso 1 1 calc R
B10 B 0.4091(2) 0.2431(4) 0.2728(2) 0.0553(9) Uani 1 1 d .
H10 H 0.4409 0.1539 0.2863 0.066 Uiso 1 1 calc R
B11 B 0.3133(2) 0.2725(3) 0.3167(2) 0.0496(8) Uani 1 1 d .
H11 H 0.2829 0.2022 0.3578 0.060 Uiso 1 1 calc R
B12 B 0.3984(2) 0.3599(4) 0.3563(2) 0.0543(9) Uani 1 1 d .
H12 H 0.4230 0.3467 0.4238 0.065 Uiso 1 1 calc R
C1 C 0.32544(14) 0.3985(2) 0.15910(16) 0.0333(5) Uani 1 1 d .
C2 C 0.31467(14) 0.5098(2) 0.23568(16) 0.0352(5) Uani 1 1 d .
C3 C 0.20808(15) 0.6721(2) -0.07055(16) 0.0382(6) Uani 1 1 d .
C4 C 0.29219(16) 0.6827(2) -0.05705(18) 0.0410(6) Uani 1 1 d .
C5 C 0.30573(18) 0.7732(3) 0.01057(19) 0.0482(7) Uani 1 1 d .
C6 C 0.23093(19) 0.8214(3) 0.03752(19) 0.0481(7) Uani 1 1 d .
C7 C 0.17177(17) 0.7598(2) -0.01409(18) 0.0434(6) Uani 1 1 d .
H7 H 0.1177 0.7749 -0.0112 0.052 Uiso 1 1 calc R
C8 C 0.1665(2) 0.5918(3) -0.1389(2) 0.0569(8) Uani 1 1 d .
H8A H 0.1163 0.5652 -0.1168 0.085 Uiso 1 1 calc R
H8B H 0.1981 0.5186 -0.1515 0.085 Uiso 1 1 calc R
H8C H 0.1585 0.6402 -0.1923 0.085 Uiso 1 1 calc R
C9 C 0.3525(2) 0.6136(3) -0.1090(2) 0.0640(9) Uani 1 1 d .
H9A H 0.3642 0.6610 -0.1616 0.096 Uiso 1 1 calc R
H9B H 0.3323 0.5317 -0.1255 0.096 Uiso 1 1 calc R
H9C H 0.3998 0.6036 -0.0735 0.096 Uiso 1 1 calc R
C10 C 0.3850(2) 0.8177(4) 0.0451(3) 0.0782(12) Uani 1 1 d .
H10A H 0.4258 0.7648 0.0215 0.117 Uiso 1 1 calc R
H10B H 0.3864 0.8127 0.1087 0.117 Uiso 1 1 calc R
H10C H 0.3934 0.9039 0.0270 0.117 Uiso 1 1 calc R
C11 C 0.2183(3) 0.9286(3) 0.1018(2) 0.0765(11) Uani 1 1 d .
H11A H 0.2259 1.0081 0.0720 0.115 Uiso 1 1 calc R
H11B H 0.2555 0.9215 0.1504 0.115 Uiso 1 1 calc R
H11C H 0.1654 0.9246 0.1238 0.115 Uiso 1 1 calc R
C12 C 0.21848(15) 0.3222(2) 0.02627(16) 0.0357(5) Uani 1 1 d .
H12A H 0.2376 0.2439 0.0079 0.043 Uiso 1 1 calc R
C13 C 0.13992(15) 0.3375(2) 0.03259(16) 0.0369(6) Uani 1 1 d .
C14 C 0.08890(16) 0.2294(3) 0.00103(18) 0.0415(6) Uani 1 1 d .
C15 C 0.07794(19) 0.0541(3) -0.0962(3) 0.0625(9) Uani 1 1 d .
H15A H 0.0638 -0.0007 -0.0482 0.094 Uiso 1 1 calc R
H15B H 0.1099 0.0082 -0.1373 0.094 Uiso 1 1 calc R
H15C H 0.0308 0.0838 -0.1261 0.094 Uiso 1 1 calc R
C16 C 0.09912(15) 0.4402(3) 0.07511(18) 0.0405(6) Uani 1 1 d .
H16 H 0.0469 0.4246 0.0903 0.049 Uiso 1 1 calc R
C17 C 0.12769(15) 0.5569(2) 0.09568(17) 0.0366(6) Uani 1 1 d .
C18 C 0.07503(16) 0.6394(3) 0.14911(18) 0.0426(6) Uani 1 1 d .
C19 C -0.0324(2) 0.6449(4) 0.2480(3) 0.0789(11) Uani 1 1 d .
H19A H -0.0027 0.6997 0.2871 0.118 Uiso 1 1 calc R
H19B H -0.0638 0.5880 0.2824 0.118 Uiso 1 1 calc R
H19C H -0.0664 0.6950 0.2102 0.118 Uiso 1 1 calc R
Co1 Co 0.229548(19) 0.62739(3) 0.06195(2) 0.03115(12) Uani 1 1 d .
O1 O 0.12209(12) 0.16102(19) -0.06172(14) 0.0521(5) Uani 1 1 d .
O2 O 0.02443(12) 0.2075(2) 0.03131(16) 0.0640(6) Uani 1 1 d .
O3 O 0.07902(15) 0.7525(2) 0.15587(17) 0.0700(7) Uani 1 1 d .
O4 O 0.02071(14) 0.5737(2) 0.19492(16) 0.0680(6) Uani 1 1 d .
S1 S 0.28671(3) 0.44304(6) 0.05105(4) 0.03255(16) Uani 1 1 d .
S2 S 0.26253(5) 0.65081(6) 0.20724(4) 0.04386(18) Uani 1 1 d .

loop_
_atom_site_aniso_label
_atom_site_aniso_U_11
_atom_site_aniso_U_22
_atom_site_aniso_U_33
_atom_site_aniso_U_23
_atom_site_aniso_U_13
_atom_site_aniso_U_12
B3 0.0346(15) 0.0506(18) 0.0437(17) -0.0022(14) -0.0046(13) -0.0049(13)
B4 0.0371(16) 0.0526(19) 0.0466(18) -0.0008(15) 0.0020(13) 0.0118(14)
B5 0.0527(18) 0.0327(15) 0.0458(17) 0.0029(13) 0.0017(14) 0.0052(13)
B6 0.0391(15) 0.0372(15) 0.0360(15) 0.0036(12) 0.0031(12) -0.0028(12)
B7 0.0466(17) 0.0515(19) 0.0351(16) 0.0031(14) -0.0018(13) 0.0067(14)
B8 0.0442(17) 0.0550(19) 0.0440(18) -0.0019(15) -0.0097(14) 0.0005(15)
B9 0.0390(17) 0.069(2) 0.055(2) 0.0007(17) -0.0072(15) 0.0109(16)
B10 0.057(2) 0.054(2) 0.056(2) 0.0087(17) -0.0050(16) 0.0205(16)
B11 0.063(2) 0.0425(18) 0.0437(18) 0.0128(14) 0.0058(15) 0.0063(15)
B12 0.056(2) 0.064(2) 0.0427(19) 0.0072(16) -0.0129(15) 0.0153(17)
C1 0.0342(12) 0.0316(12) 0.0341(13) -0.0004(10) 0.0007(10) 0.0025(10)
C2 0.0379(13) 0.0335(13) 0.0339(13) -0.0004(10) -0.0039(10) 0.0010(10)
C3 0.0449(14) 0.0361(13) 0.0334(13) 0.0085(11) -0.0065(11) -0.0052(11)
C4 0.0455(14) 0.0352(14) 0.0424(15) 0.0125(11) 0.0001(11) -0.0059(11)
C5 0.0560(17) 0.0389(15) 0.0492(16) 0.0156(12) -0.0157(13) -0.0181(13)
C6 0.073(2) 0.0276(13) 0.0437(15) 0.0063(11) -0.0065(14) -0.0022(13)
C7 0.0474(15) 0.0377(14) 0.0449(15) 0.0109(12) -0.0073(12) 0.0067(12)
C8 0.071(2) 0.0586(18) 0.0407(16) 0.0022(14) -0.0148(14) -0.0159(16)
C9 0.0582(19) 0.069(2) 0.066(2) 0.0190(17) 0.0225(17) 0.0037(16)
C10 0.076(2) 0.075(2) 0.082(3) 0.022(2) -0.029(2) -0.042(2)
C11 0.133(4) 0.0322(16) 0.064(2) -0.0062(15) -0.007(2) -0.0005(19)
C12 0.0423(14) 0.0288(12) 0.0360(13) -0.0043(10) -0.0012(11) -0.0035(10)
C13 0.0394(14) 0.0368(13) 0.0343(13) 0.0022(11) -0.0028(11) -0.0045(11)
C14 0.0413(15) 0.0395(14) 0.0433(15) 0.0077(12) -0.0072(12) -0.0049(11)
C15 0.0568(19) 0.0427(17) 0.088(2) -0.0163(16) -0.0108(17) -0.0096(14)
C16 0.0331(13) 0.0448(15) 0.0434(15) 0.0021(12) -0.0030(11) -0.0073(11)
C17 0.0365(13) 0.0376(14) 0.0357(13) 0.0025(10) -0.0031(10) 0.0027(10)
C18 0.0428(15) 0.0463(17) 0.0385(15) 0.0008(12) -0.0022(12) 0.0054(12)
C19 0.078(3) 0.089(3) 0.071(2) -0.008(2) 0.034(2) 0.009(2)
Co1 0.0347(2) 0.02702(19) 0.0315(2) 0.00051(12) -0.00510(14) -0.00049(12)
O1 0.0475(11) 0.0440(11) 0.0648(13) -0.0163(10) 0.0031(10) -0.0097(9)
O2 0.0474(12) 0.0703(15) 0.0748(15) -0.0124(12) 0.0097(11) -0.0230(11)
O3 0.0796(16) 0.0445(13) 0.0867(17) -0.0056(11) 0.0252(13) 0.0113(11)
O4 0.0739(15) 0.0607(14) 0.0705(15) -0.0095(12) 0.0325(12) -0.0014(12)
S1 0.0343(3) 0.0314(3) 0.0319(3) -0.0012(2) -0.0005(2) -0.0018(2)
S2 0.0603(4) 0.0321(3) 0.0388(4) -0.0070(3) -0.0129(3) 0.0090(3)

loop_
_atom_type_symbol
_atom_type_description
_atom_type_scat_dispersion_real
_atom_type_scat_dispersion_imag
_atom_type_scat_source
C C 0.0033 0.0016 'International Tables Vol C Tables 4.2.6.8 and 6.1.1.4'
H H 0.0000 0.0000 'International Tables Vol C Tables 4.2.6.8 and 6.1.1.4'
B B 0.0013 0.0007 'International Tables Vol C Tables 4.2.6.8 and 6.1.1.4'
O O 0.0106 0.0060 'International Tables Vol C Tables 4.2.6.8 and 6.1.1.4'
S S 0.1246 0.1234 'International Tables Vol C Tables 4.2.6.8 and 6.1.1.4'
Co Co 0.3494 0.9721 'International Tables Vol C Tables 4.2.6.8 and 6.1.1.4'

loop_
_geom_angle_atom_site_label_1
_geom_angle_atom_site_label_2
_geom_angle_atom_site_label_3
_geom_angle
C1 B3 C2 57.32(15)
C1 B3 B8 104.2(2)
C2 B3 B8 58.65(16)
C1 B3 B9 104.5(2)
C2 B3 B9 106.0(2)
B8 B3 B9 60.82(19)
C1 B3 B4 58.82(16)
C2 B3 B4 105.8(2)
B8 B3 B4 108.3(2)
B9 B3 B4 59.7(2)
C1 B3 H3 125.0
C2 B3 H3 123.7
B8 B3 H3 122.1
B9 B3 H3 122.6
B4 B3 H3 121.8
C1 B4 B10 103.9(2)
C1 B4 B9 104.2(2)
B10 B4 B9 60.3(2)
C1 B4 B5 58.03(16)
B10 B4 B5 60.3(2)
B9 B4 B5 108.5(2)
C1 B4 B3 58.57(16)
B10 B4 B3 107.5(2)
B9 B4 B3 59.53(19)
B5 B4 B3 107.6(2)
C1 B4 H4 125.5
B10 B4 H4 122.5
B9 B4 H4 122.3
B5 B4 H4 121.4
B3 B4 H4 121.9
C1 B5 B11 104.2(2)
C1 B5 B10 104.2(2)
B11 B5 B10 60.6(2)
C1 B5 B4 59.26(16)
B11 B5 B4 108.4(2)
B10 B5 B4 59.42(19)
C1 B5 B6 59.00(15)
B11 B5 B6 59.27(18)
B10 B5 B6 107.9(2)
B4 B5 B6 109.0(2)
C1 B5 H5 124.9
B11 B5 H5 122.5
B10 B5 H5 122.6
B4 B5 H5 120.9
B6 B5 H5 121.3
C1 B6 C2 57.15(14)
C1 B6 B11 103.5(2)
C2 B6 B11 105.3(2)
C1 B6 B7 103.3(2)
C2 B6 B7 58.18(16)
B11 B6 B7 60.74(19)
C1 B6 B5 57.83(16)
C2 B6 B5 104.6(2)
B11 B6 B5 59.51(18)
B7 B6 B5 107.5(2)
C1 B6 H6 125.7
C2 B6 H6 124.2
B11 B6 H6 122.8
B7 B6 H6 122.5
B5 B6 H6 122.6
C2 B7 B6 60.12(16)
C2 B7 B12 105.6(2)
B6 B7 B12 108.4(2)
C2 B7 B8 58.84(17)
B6 B7 B8 108.9(2)
B12 B7 B8 59.9(2)
C2 B7 B11 105.6(2)
B6 B7 B11 59.20(18)
B12 B7 B11 60.8(2)
B8 B7 B11 108.4(2)
C2 B7 H77 123.8
B6 B7 H77 121.1
B12 B7 H77 122.0
B8 B7 H77 121.3
B11 B7 H77 122.2
C2 B8 B3 59.95(17)
C2 B8 B12 105.3(2)
B3 B8 B12 107.7(2)
C2 B8 B7 58.51(16)
B3 B8 B7 108.1(2)
B12 B8 B7 59.89(19)
C2 B8 B9 106.0(2)
B3 B8 B9 59.60(19)
B12 B8 B9 60.1(2)
B7 B8 B9 108.0(3)
C2 B8 H8 123.7
B3 B8 H8 121.4
B12 B8 H8 122.4
B7 B8 H8 121.7
B9 B8 H8 122.1
B3 B9 B4 60.76(19)
B3 B9 B10 108.1(2)
B4 B9 B10 59.7(2)
B3 B9 B12 107.4(2)
B4 B9 B12 107.6(3)
B10 B9 B12 59.7(2)
B3 B9 B8 59.58(18)
B4 B9 B8 108.2(2)
B10 B9 B8 107.5(2)
B12 B9 B8 59.7(2)
B3 B9 H9 121.7
B4 B9 H9 121.5
B10 B9 H9 121.9
B12 B9 H9 122.2
B8 B9 H9 122.0
B4 B10 B12 108.3(3)
B4 B10 B9 60.0(2)
B12 B10 B9 60.4(2)
B4 B10 B5 60.30(19)
B12 B10 B5 108.0(2)
B9 B10 B5 108.3(2)
B4 B10 B11 108.0(2)
B12 B10 B11 60.8(2)
B9 B10 B11 108.9(2)
B5 B10 B11 59.18(19)
B4 B10 H10 121.7
B12 B10 H10 121.3
B9 B10 H10 121.3
B5 B10 H10 122.0
B11 B10 H10 121.5
B6 B11 B5 61.22(18)
B6 B11 B7 60.05(17)
B5 B11 B7 108.3(2)
B6 B11 B10 109.1(2)
B5 B11 B10 60.20(19)
B7 B11 B10 107.1(2)
B6 B11 B12 108.0(2)
B5 B11 B12 107.6(2)
B7 B11 B12 59.39(19)
B10 B11 B12 59.2(2)
B6 B11 H11 120.7
B5 B11 H11 121.2
B7 B11 H11 122.2
B10 B11 H11 121.9
B12 B11 H11 122.5
B10 B12 B7 108.1(2)
B10 B12 B8 108.1(2)
B7 B12 B8 60.21(19)
B10 B12 B9 59.9(2)
B7 B12 B9 108.4(2)
B8 B12 B9 60.2(2)
B10 B12 B11 60.0(2)
B7 B12 B11 59.85(19)
B8 B12 B11 107.9(2)
B9 B12 B11 107.9(2)
B10 B12 H12 121.7
B7 B12 H12 121.5
B8 B12 H12 121.6
B9 B12 H12 121.6
B11 B12 H12 121.9
C2 C1 B5 112.9(2)
C2 C1 B3 62.03(16)
B5 C1 B3 114.8(2)
C2 C1 B6 62.17(15)
B5 C1 B6 63.17(17)
B3 C1 B6 115.3(2)
C2 C1 B4 112.6(2)
B5 C1 B4 62.71(18)
B3 C1 B4 62.61(18)
B6 C1 B4 115.3(2)
C2 C1 S1 113.62(16)
B5 C1 S1 125.01(18)
B3 C1 S1 111.84(17)
B6 C1 S1 118.48(17)
B4 C1 S1 120.46(18)
C1 C2 B7 108.9(2)
C1 C2 B8 109.0(2)
B7 C2 B8 62.65(18)
C1 C2 B3 60.66(16)
B7 C2 B3 112.6(2)
B8 C2 B3 61.40(17)
C1 C2 B6 60.68(15)
B7 C2 B6 61.70(17)
B8 C2 B6 113.3(2)
B3 C2 B6 112.9(2)
C1 C2 S2 118.99(16)
B7 C2 S2 122.42(18)
B8 C2 S2 122.14(19)
B3 C2 S2 117.62(18)
B6 C2 S2 117.29(17)
C7 C3 C4 107.8(2)
C7 C3 C8 125.7(3)
C4 C3 C8 126.3(3)
C7 C3 Co1 68.80(14)
C4 C3 Co1 74.12(15)
C8 C3 Co1 127.19(19)
C5 C4 C3 107.6(2)
C5 C4 C9 127.4(3)
C3 C4 C9 125.0(3)
C5 C4 Co1 70.25(15)
C3 C4 Co1 66.49(14)
C9 C4 Co1 130.6(2)
C4 C5 C6 108.2(2)
C4 C5 C10 126.3(3)
C6 C5 C10 125.4(3)
C4 C5 Co1 71.74(15)
C6 C5 Co1 67.33(15)
C10 C5 Co1 129.2(2)
C7 C6 C5 107.5(3)
C7 C6 C11 126.2(3)
C5 C6 C11 125.9(3)
C7 C6 Co1 68.60(15)
C5 C6 Co1 73.33(15)
C11 C6 Co1 128.5(2)
C3 C7 C6 108.8(3)
C3 C7 Co1 71.32(14)
C6 C7 Co1 71.31(15)
C3 C7 H7 125.6
C6 C7 H7 125.6
Co1 C7 H7 123.4
C3 C8 H8A 109.5
C3 C8 H8B 109.5
H8A C8 H8B 109.5
C3 C8 H8C 109.5
H8A C8 H8C 109.5
H8B C8 H8C 109.5
C4 C9 H9A 109.5
C4 C9 H9B 109.5
H9A C9 H9B 109.5
C4 C9 H9C 109.5
H9A C9 H9C 109.5
H9B C9 H9C 109.5
C5 C10 H10A 109.5
C5 C10 H10B 109.5
H10A C10 H10B 109.5
C5 C10 H10C 109.5
H10A C10 H10C 109.5
H10B C10 H10C 109.5
C6 C11 H11A 109.5
C6 C11 H11B 109.5
H11A C11 H11B 109.5
C6 C11 H11C 109.5
H11A C11 H11C 109.5
H11B C11 H11C 109.5
C13 C12 S1 123.0(2)
C13 C12 H12A 118.5
S1 C12 H12A 118.5
C12 C13 C16 127.2(2)
C12 C13 C14 116.7(2)
C16 C13 C14 115.7(2)
O2 C14 O1 124.2(3)
O2 C14 C13 122.8(3)
O1 C14 C13 113.1(2)
O1 C15 H15A 109.5
O1 C15 H15B 109.5
H15A C15 H15B 109.5
O1 C15 H15C 109.5
H15A C15 H15C 109.5
H15B C15 H15C 109.5
C17 C16 C13 127.8(2)
C17 C16 H16 116.1
C13 C16 H16 116.1
C16 C17 C18 116.1(2)
C16 C17 Co1 126.8(2)
C18 C17 Co1 117.15(19)
O3 C18 O4 120.3(3)
O3 C18 C17 126.4(3)
O4 C18 C17 113.2(2)
O4 C19 H19A 109.5
O4 C19 H19B 109.5
H19A C19 H19B 109.5
O4 C19 H19C 109.5
H19A C19 H19C 109.5
H19B C19 H19C 109.5
C17 Co1 C7 89.50(11)
C17 Co1 C3 101.36(10)
C7 Co1 C3 39.88(11)
C17 Co1 C6 115.71(12)
C7 Co1 C6 40.09(11)
C3 Co1 C6 66.98(11)
C17 Co1 C5 154.14(11)
C7 Co1 C5 66.06(11)
C3 Co1 C5 65.71(10)
C6 Co1 C5 39.34(12)
C17 Co1 C4 139.53(10)
C7 Co1 C4 65.81(11)
C3 Co1 C4 39.39(10)
C6 Co1 C4 65.40(11)
C5 Co1 C4 38.00(11)
C17 Co1 S1 94.27(8)
C7 Co1 S1 140.88(8)
C3 Co1 S1 101.54(8)
C6 Co1 S1 149.14(9)
C5 Co1 S1 109.91(9)
C4 Co1 S1 87.35(7)
C17 Co1 S2 89.60(8)
C7 Co1 S2 125.07(8)
C3 Co1 S2 160.21(8)
C6 Co1 S2 93.47(8)
C5 Co1 S2 97.52(8)
C4 Co1 S2 130.70(8)
S1 Co1 S2 93.92(3)
C14 O1 C15 117.4(2)
C18 O4 C19 117.2(3)
C12 S1 C1 103.25(12)
C12 S1 Co1 111.93(9)
C1 S1 Co1 108.55(8)
C2 S2 Co1 104.74(8)

loop_
_geom_bond_atom_site_label_1
_geom_bond_atom_site_label_2
_geom_bond_distance
B3 C1 1.717(4)
B3 C2 1.740(4)
B3 B8 1.765(5)
B3 B9 1.765(5)
B3 B4 1.787(5)
B3 H3 1.1000
B4 C1 1.722(4)
B4 B10 1.764(5)
B4 B9 1.768(5)
B4 B5 1.780(5)
B4 H4 1.1000
B5 C1 1.699(4)
B5 B11 1.761(5)
B5 B10 1.780(5)
B5 B6 1.791(4)
B5 H5 1.1000
B6 C1 1.721(4)
B6 C2 1.745(4)
B6 B11 1.757(4)
B6 B7 1.772(4)
B6 H6 1.1000
B7 C2 1.710(4)
B7 B12 1.776(5)
B7 B8 1.782(5)
B7 B11 1.784(5)
B7 H77 1.1000
B8 C2 1.716(4)
B8 B12 1.776(5)
B8 B9 1.786(5)
B8 H8 1.1000
B9 B10 1.774(6)
B9 B12 1.784(5)
B9 H9 1.1000
B10 B12 1.772(5)
B10 B11 1.787(5)
B10 H10 1.1000
B11 B12 1.800(5)
B11 H11 1.1000
B12 H12 1.1000
C1 C2 1.658(3)
C1 S1 1.805(3)
C2 S2 1.777(2)
C3 C7 1.405(4)
C3 C4 1.437(4)
C3 C8 1.498(4)
C3 Co1 2.076(2)
C4 C5 1.412(4)
C4 C9 1.486(4)
C4 Co1 2.178(3)
C5 C6 1.428(4)
C5 C10 1.504(4)
C5 Co1 2.158(3)
C6 C7 1.414(4)
C6 C11 1.506(4)
C6 Co1 2.079(3)
C7 Co1 2.043(2)
C7 H7 0.9300
C8 H8A 0.9600
C8 H8B 0.9600
C8 H8C 0.9600
C9 H9A 0.9600
C9 H9B 0.9600
C9 H9C 0.9600
C10 H10A 0.9600
C10 H10B 0.9600
C10 H10C 0.9600
C11 H11A 0.9600
C11 H11B 0.9600
C11 H11C 0.9600
C12 C13 1.343(4)
C12 S1 1.755(2)
C12 H12A 0.9300
C13 C16 1.440(4)
C13 C14 1.502(4)
C14 O2 1.211(3)
C14 O1 1.322(3)
C15 O1 1.444(3)
C15 H15A 0.9600
C15 H15B 0.9600
C15 H15C 0.9600
C16 C17 1.356(4)
C16 H16 0.9300
C17 C18 1.491(4)
C17 Co1 1.951(3)
C18 O3 1.198(3)
C18 O4 1.350(3)
C19 O4 1.426(4)
C19 H19A 0.9600
C19 H19B 0.9600
C19 H19C 0.9600
Co1 S1 2.1784(7)
Co1 S2 2.2623(7)
